data_7062621
loop_
_publ_author_name
'Lv, Wei'
'Chen, Lei'
'Chen, Xue-Tai'
'Yan, Hong'
'Wang, Zhenxing'
'Ouyang, Zhong-Wen'
'Xue, Zi-Ling'

_publ_section_title
;
 Structures and magnetic anisotropies of two seven-coordinate
 Co(ii)--nitrate complexes showing slow magnetic relaxation
;
_journal_issue 33
_journal_name_full 'New Journal of Chemistry'
_journal_page_first 15553
_journal_page_last 15560
_journal_paper_doi 10.1039/D3NJ02160B
_journal_volume 47
_journal_year 2023
_chemical_formula_moiety 'C11 H15 Co N5 O8'
_chemical_formula_sum 'C11 H15 Co N5 O8'
_chemical_formula_weight 404.21
_space_group_crystal_system monoclinic
_space_group_IT_number 14
_space_group_name_Hall '-P 2yn'
_space_group_name_H-M_alt 'P 1 21/n 1'
_atom_sites_solution_hydrogens geom
_audit_creation_date 2023-07-07
_audit_creation_method
;
Olex2 1.5
(compiled 2022.04.07 svn.rca3783a0 for OlexSys, GUI svn.r6498)
;
_audit_update_record
;
2023-07-26 deposited with the CCDC.	2023-07-28 downloaded from the CCDC.
;
_cell_angle_alpha 90
_cell_angle_beta 96.588(2)
_cell_angle_gamma 90
_cell_formula_units_Z 4
_cell_length_a 7.6026(3)
_cell_length_b 15.4311(6)
_cell_length_c 13.8687(6)
_cell_measurement_reflns_used 8787
_cell_measurement_temperature 296.15
_cell_measurement_theta_max 27.50
_cell_measurement_theta_min 3.00
_cell_volume 1616.28(11)
_computing_cell_refinement 'SAINT v8.37A (Bruker, 2015)'
_computing_data_collection APEX3
_computing_data_reduction 'SAINT v8.37A (Bruker, 2015)'
_computing_molecular_graphics 'Olex2 1.5 (Dolomanov et al., 2009)'
_computing_publication_material 'Olex2 1.5 (Dolomanov et al., 2009)'
_computing_structure_refinement 'SHELXL 2018/3 (Sheldrick, 2015)'
_computing_structure_solution 'SHELXT 2018/2 (Sheldrick, 2018)'
_diffrn_ambient_temperature 296.15
_diffrn_measured_fraction_theta_full 0.993
_diffrn_measured_fraction_theta_max 0.994
_diffrn_measurement_device_type 'Bruker APEX-II CCD'
_diffrn_measurement_method '\f and \w scans'
_diffrn_radiation_type MoK\a
_diffrn_radiation_wavelength 0.71073
_diffrn_reflns_av_R_equivalents 0.0451
_diffrn_reflns_av_unetI/netI 0.0379
_diffrn_reflns_Laue_measured_fraction_full 0.993
_diffrn_reflns_Laue_measured_fraction_max 0.994
_diffrn_reflns_limit_h_max 9
_diffrn_reflns_limit_h_min -9
_diffrn_reflns_limit_k_max 18
_diffrn_reflns_limit_k_min -20
_diffrn_reflns_limit_l_max 18
_diffrn_reflns_limit_l_min -17
_diffrn_reflns_number 14908
_diffrn_reflns_point_group_measured_fraction_full 0.993
_diffrn_reflns_point_group_measured_fraction_max 0.994
_diffrn_reflns_theta_full 25.242
_diffrn_reflns_theta_max 27.505
_diffrn_reflns_theta_min 1.982
_exptl_absorpt_coefficient_mu 1.115
_exptl_absorpt_correction_T_max 0.7456
_exptl_absorpt_correction_T_min 0.6231
_exptl_absorpt_correction_type multi-scan
_exptl_absorpt_process_details
;
SADABS-2016/2 (Bruker,2016/2) was used for absorption correction.
wR2(int) was 0.1459 before and 0.0598 after correction.
The Ratio of minimum to maximum transmission is 0.8357.
The \l/2 correction factor is Not present.
;
_exptl_crystal_colour 'clear light red'
_exptl_crystal_colour_lustre clear
_exptl_crystal_colour_modifier light
_exptl_crystal_colour_primary red
_exptl_crystal_density_diffrn 1.661
_exptl_crystal_description block
_exptl_crystal_F_000 828
_exptl_crystal_size_max 0.2
_exptl_crystal_size_mid 0.12
_exptl_crystal_size_min 0.1
_refine_diff_density_max 0.303
_refine_diff_density_min -0.276
_refine_diff_density_rms 0.050
_refine_ls_extinction_method none
_refine_ls_goodness_of_fit_ref 1.044
_refine_ls_hydrogen_treatment constr
_refine_ls_matrix_type full
_refine_ls_number_parameters 230
_refine_ls_number_reflns 3690
_refine_ls_number_restraints 12
_refine_ls_restrained_S_all 1.043
_refine_ls_R_factor_all 0.0326
_refine_ls_R_factor_gt 0.0280
_refine_ls_shift/su_max 0.000
_refine_ls_shift/su_mean 0.000
_refine_ls_structure_factor_coef Fsqd
_refine_ls_weighting_details 'w=1/[\s^2^(Fo^2^)+(0.0231P)^2^+0.7775P] where P=(Fo^2^+2Fc^2^)/3'
_refine_ls_weighting_scheme calc
_refine_ls_wR_factor_gt 0.0699
_refine_ls_wR_factor_ref 0.0730
_reflns_Friedel_coverage 0.000
_reflns_number_gt 3301
_reflns_number_total 3690
_reflns_threshold_expression 'I > 2\s(I)'
_cod_data_source_file d3nj02160b2.cif
_cod_data_source_block Cotmpdc(NO3)2
_cod_depositor_comments 'Adding full bibliography for 7062621--7062622.cif.'
_cod_database_code 7062621
_shelx_shelxl_version_number 2018/3
_shelx_space_group_comment
;
The symmetry employed for this shelxl refinement is uniquely defined
by the following loop, which should always be used as a source of
symmetry information in preference to the above space-group names.
They are only intended as comments.
;
_shelx_estimated_absorpt_t_max 0.897
_shelx_estimated_absorpt_t_min 0.808
_olex2_refinement_description
;
1. Uiso/Uaniso restraints and constraints
Uanis(N1) \\sim Ueq, Uanis(N3) \\sim Ueq: with sigma of 0.01 and sigma for
terminal atoms of 0.002
2.a Aromatic/amide H refined with riding coordinates:
 C5(H5), C7(H7), C6(H6)
2.b Idealised Me refined as rotating group:
 C10(H10A,H10B,H10C), C11(H11A,H11B,H11C), C1(H1A,H1B,H1C), C2(H2A,H2B,H2C)
;
_olex2_submission_special_instructions 'No special instructions were received'

loop_
_space_group_symop_operation_xyz
'x, y, z'
'-x+1/2, y+1/2, -z+1/2'
'-x, -y, -z'
'x-1/2, -y-1/2, z-1/2'

loop_
_atom_site_label
_atom_site_type_symbol
_atom_site_fract_x
_atom_site_fract_y
_atom_site_fract_z
_atom_site_U_iso_or_equiv
_atom_site_adp_type
_atom_site_occupancy
_atom_site_site_symmetry_order
_atom_site_calc_flag
_atom_site_refinement_flags_posn
_atom_site_refinement_flags_adp
_atom_site_refinement_flags_occupancy
_atom_site_disorder_assembly
_atom_site_disorder_group
Co1 Co 0.52221(3) 0.26110(2) 0.33500(2) 0.02333(8) Uani 1 1 d . . . . .
O7 O 0.35317(16) 0.37495(7) 0.31478(8) 0.0295(3) Uani 1 1 d . . . . .
O4 O 0.54392(17) 0.28575(8) 0.48813(8) 0.0311(3) Uani 1 1 d . . . . .
O5 O 0.72250(17) 0.34925(8) 0.40239(9) 0.0337(3) Uani 1 1 d . . . . .
O8 O 0.74601(17) 0.20193(9) 0.27358(8) 0.0343(3) Uani 1 1 d . . . . .
O1 O 0.27060(18) 0.19369(8) 0.33987(9) 0.0352(3) Uani 1 1 d . . . . .
N2 N 0.46970(18) 0.27520(8) 0.18643(9) 0.0223(3) Uani 1 1 d . . . . .
O2 O 0.50871(18) 0.12308(9) 0.38364(11) 0.0411(3) Uani 1 1 d . . . . .
O6 O 0.7367(2) 0.37806(9) 0.55675(10) 0.0446(3) Uani 1 1 d . . . . .
N5 N 0.6697(2) 0.33930(9) 0.48504(10) 0.0280(3) Uani 1 1 d . . . . .
O3 O 0.2534(2) 0.06368(9) 0.39882(11) 0.0476(4) Uani 1 1 d . . . . .
N3 N 0.78444(19) 0.11467(9) 0.14733(10) 0.0278(3) Uani 1 1 d . U . . .
N1 N 0.10312(19) 0.40869(9) 0.21851(10) 0.0271(3) Uani 1 1 d . U . . .
N4 N 0.3417(2) 0.12457(9) 0.37471(11) 0.0315(3) Uani 1 1 d . . . . .
C4 C 0.3505(2) 0.33417(10) 0.15190(11) 0.0236(3) Uani 1 1 d . . . . .
C3 C 0.2628(2) 0.37396(10) 0.23355(11) 0.0240(3) Uani 1 1 d . . . . .
C8 C 0.5760(2) 0.23786(10) 0.12785(11) 0.0231(3) Uani 1 1 d . . . . .
C9 C 0.7097(2) 0.18143(10) 0.18635(11) 0.0244(3) Uani 1 1 d . . . . .
C5 C 0.3361(2) 0.36104(11) 0.05591(12) 0.0286(3) Uani 1 1 d . . . . .
H5 H 0.253448 0.402641 0.032647 0.034 Uiso 1 1 calc R U . . .
C7 C 0.5705(2) 0.26183(11) 0.03129(12) 0.0279(3) Uani 1 1 d . . . . .
H7 H 0.646825 0.236722 -0.008529 0.034 Uiso 1 1 calc R U . . .
C10 C 0.7250(3) 0.07790(11) 0.05185(13) 0.0338(4) Uani 1 1 d . . . . .
H10A H 0.605550 0.095934 0.031802 0.051 Uiso 1 1 calc R U . . .
H10B H 0.729782 0.015809 0.055505 0.051 Uiso 1 1 calc R U . . .
H10C H 0.800710 0.097852 0.005631 0.051 Uiso 1 1 calc R U . . .
C6 C 0.4492(2) 0.32390(11) -0.00457(12) 0.0310(4) Uani 1 1 d . . . . .
H6 H 0.443075 0.340862 -0.069213 0.037 Uiso 1 1 calc R U . . .
C11 C 0.9271(3) 0.06857(13) 0.20625(15) 0.0408(4) Uani 1 1 d . . . . .
H11A H 1.003066 0.109681 0.242433 0.061 Uiso 1 1 calc R U . . .
H11B H 0.994428 0.035652 0.164620 0.061 Uiso 1 1 calc R U . . .
H11C H 0.877134 0.030178 0.250304 0.061 Uiso 1 1 calc R U . . .
C1 C -0.0254(2) 0.39377(13) 0.13350(15) 0.0377(4) Uani 1 1 d . . . . .
H1A H -0.037395 0.445423 0.094720 0.057 Uiso 1 1 calc R U . . .
H1B H -0.137867 0.378979 0.154114 0.057 Uiso 1 1 calc R U . . .
H1C H 0.014735 0.347107 0.095786 0.057 Uiso 1 1 calc R U . . .
C2 C 0.0388(3) 0.45948(13) 0.29639(14) 0.0369(4) Uani 1 1 d . . . . .
H2A H -0.028975 0.422863 0.334172 0.055 Uiso 1 1 calc R U . . .
H2B H -0.034483 0.505917 0.268798 0.055 Uiso 1 1 calc R U . . .
H2C H 0.137783 0.482996 0.337309 0.055 Uiso 1 1 calc R U . . .

loop_
_atom_site_aniso_label
_atom_site_aniso_U_11
_atom_site_aniso_U_22
_atom_site_aniso_U_33
_atom_site_aniso_U_23
_atom_site_aniso_U_13
_atom_site_aniso_U_12
Co1 0.02714(13) 0.02585(12) 0.01680(11) -0.00134(8) 0.00169(8) 0.00248(8)
O7 0.0353(7) 0.0294(6) 0.0230(6) -0.0031(4) -0.0001(5) 0.0072(5)
O4 0.0379(7) 0.0303(6) 0.0248(6) 0.0023(5) 0.0025(5) -0.0021(5)
O5 0.0355(7) 0.0371(7) 0.0290(6) -0.0014(5) 0.0062(5) -0.0047(5)
O8 0.0340(7) 0.0465(7) 0.0217(6) -0.0055(5) -0.0001(5) 0.0129(6)
O1 0.0370(7) 0.0340(7) 0.0343(7) 0.0064(5) 0.0032(6) 0.0005(5)
N2 0.0243(7) 0.0230(6) 0.0195(6) -0.0007(5) 0.0023(5) -0.0005(5)
O2 0.0320(7) 0.0386(7) 0.0516(8) -0.0070(6) -0.0003(6) 0.0018(5)
O6 0.0554(9) 0.0410(7) 0.0339(7) -0.0138(6) -0.0100(6) -0.0004(6)
N5 0.0344(8) 0.0238(6) 0.0244(7) -0.0031(5) -0.0029(6) 0.0044(6)
O3 0.0499(9) 0.0327(7) 0.0614(9) 0.0056(6) 0.0114(8) -0.0078(6)
N3 0.0285(7) 0.0299(7) 0.0259(7) -0.0025(5) 0.0063(6) 0.0029(6)
N1 0.0276(7) 0.0263(7) 0.0272(7) -0.0003(5) 0.0023(6) 0.0026(5)
N4 0.0366(9) 0.0304(7) 0.0275(7) -0.0044(6) 0.0041(6) -0.0022(6)
C4 0.0252(8) 0.0235(7) 0.0219(7) -0.0011(6) 0.0008(6) -0.0021(6)
C3 0.0293(8) 0.0193(7) 0.0236(7) 0.0004(6) 0.0040(6) -0.0012(6)
C8 0.0258(8) 0.0242(7) 0.0192(7) -0.0027(6) 0.0030(6) -0.0032(6)
C9 0.0244(8) 0.0288(8) 0.0207(7) -0.0003(6) 0.0054(6) -0.0013(6)
C5 0.0304(9) 0.0300(8) 0.0241(8) 0.0042(6) -0.0026(7) 0.0001(7)
C7 0.0325(9) 0.0317(8) 0.0203(7) -0.0016(6) 0.0062(7) -0.0041(7)
C10 0.0404(10) 0.0311(9) 0.0310(9) -0.0087(7) 0.0090(8) -0.0025(7)
C6 0.0378(10) 0.0361(9) 0.0188(7) 0.0036(6) 0.0019(7) -0.0042(7)
C11 0.0356(11) 0.0430(11) 0.0438(11) -0.0009(8) 0.0050(9) 0.0126(8)
C1 0.0280(9) 0.0418(10) 0.0416(10) -0.0072(8) -0.0031(8) -0.0001(7)
C2 0.0359(10) 0.0406(10) 0.0351(9) -0.0033(8) 0.0085(8) 0.0098(8)

loop_
_atom_type_symbol
_atom_type_description
_atom_type_scat_dispersion_real
_atom_type_scat_dispersion_imag
_atom_type_scat_source
C C 0.0033 0.0016 'International Tables Vol C Tables 4.2.6.8 and 6.1.1.4'
H H 0.0000 0.0000 'International Tables Vol C Tables 4.2.6.8 and 6.1.1.4'
Co Co 0.3494 0.9721 'International Tables Vol C Tables 4.2.6.8 and 6.1.1.4'
N N 0.0061 0.0033 'International Tables Vol C Tables 4.2.6.8 and 6.1.1.4'
O O 0.0106 0.0060 'International Tables Vol C Tables 4.2.6.8 and 6.1.1.4'

loop_
_geom_angle_atom_site_label_1
_geom_angle_atom_site_label_2
_geom_angle_atom_site_label_3
_geom_angle
_geom_angle_site_symmetry_1
_geom_angle_site_symmetry_3
_geom_angle_publ_flag
O7 Co1 O8 139.56(5) . . ?
O7 Co1 O1 83.23(5) . . ?
O7 Co1 O2 139.44(5) . . ?
O4 Co1 O7 87.80(5) . . ?
O4 Co1 O5 59.49(4) . . ?
O4 Co1 O8 118.98(5) . . ?
O4 Co1 O1 91.26(5) . . ?
O4 Co1 O2 82.61(5) . . ?
O5 Co1 O7 85.66(5) . . ?
O5 Co1 O8 83.73(5) . . ?
O5 Co1 O1 149.08(5) . . ?
O5 Co1 O2 121.33(5) . . ?
O8 Co1 O2 77.58(5) . . ?
O1 Co1 O8 122.41(5) . . ?
O1 Co1 O2 57.83(5) . . ?
N2 Co1 O7 75.08(5) . . ?
N2 Co1 O4 162.43(5) . . ?
N2 Co1 O5 114.16(5) . . ?
N2 Co1 O8 74.06(5) . . ?
N2 Co1 O1 90.65(5) . . ?
N2 Co1 O2 112.98(5) . . ?
C3 O7 Co1 111.20(10) . . ?
N5 O4 Co1 93.14(9) . . ?
N5 O5 Co1 91.96(9) . . ?
C9 O8 Co1 112.77(11) . . ?
N4 O1 Co1 94.34(10) . . ?
C4 N2 Co1 118.42(10) . . ?
C4 N2 C8 120.52(14) . . ?
C8 N2 Co1 119.90(11) . . ?
N4 O2 Co1 91.92(10) . . ?
O5 N5 O4 115.34(13) . . ?
O6 N5 O4 122.52(14) . . ?
O6 N5 O5 122.14(15) . . ?
C9 N3 C10 124.74(15) . . ?
C9 N3 C11 118.39(15) . . ?
C10 N3 C11 116.64(14) . . ?
C3 N1 C1 125.50(14) . . ?
C3 N1 C2 118.64(15) . . ?
C1 N1 C2 115.55(14) . . ?
O2 N4 O1 115.70(14) . . ?
O3 N4 O1 121.81(16) . . ?
O3 N4 O2 122.48(16) . . ?
N2 C4 C3 110.40(13) . . ?
N2 C4 C5 121.61(14) . . ?
C5 C4 C3 127.29(15) . . ?
O7 C3 N1 122.49(14) . . ?
O7 C3 C4 115.88(14) . . ?
N1 C3 C4 121.57(15) . . ?
N2 C8 C9 109.83(13) . . ?
N2 C8 C7 121.18(15) . . ?
C7 C8 C9 128.31(14) . . ?
O8 C9 N3 122.38(16) . . ?
O8 C9 C8 115.87(14) . . ?
N3 C9 C8 121.75(14) . . ?
C4 C5 H5 121.0 . . ?
C4 C5 C6 118.01(16) . . ?
C6 C5 H5 121.0 . . ?
C8 C7 H7 120.7 . . ?
C6 C7 C8 118.53(15) . . ?
C6 C7 H7 120.7 . . ?
N3 C10 H10A 109.5 . . ?
N3 C10 H10B 109.5 . . ?
N3 C10 H10C 109.5 . . ?
H10A C10 H10B 109.5 . . ?
H10A C10 H10C 109.5 . . ?
H10B C10 H10C 109.5 . . ?
C5 C6 H6 119.9 . . ?
C7 C6 C5 120.10(15) . . ?
C7 C6 H6 119.9 . . ?
N3 C11 H11A 109.5 . . ?
N3 C11 H11B 109.5 . . ?
N3 C11 H11C 109.5 . . ?
H11A C11 H11B 109.5 . . ?
H11A C11 H11C 109.5 . . ?
H11B C11 H11C 109.5 . . ?
N1 C1 H1A 109.5 . . ?
N1 C1 H1B 109.5 . . ?
N1 C1 H1C 109.5 . . ?
H1A C1 H1B 109.5 . . ?
H1A C1 H1C 109.5 . . ?
H1B C1 H1C 109.5 . . ?
N1 C2 H2A 109.5 . . ?
N1 C2 H2B 109.5 . . ?
N1 C2 H2C 109.5 . . ?
H2A C2 H2B 109.5 . . ?
H2A C2 H2C 109.5 . . ?
H2B C2 H2C 109.5 . . ?

loop_
_geom_bond_atom_site_label_1
_geom_bond_atom_site_label_2
_geom_bond_distance
_geom_bond_site_symmetry_2
_geom_bond_publ_flag
Co1 O7 2.1757(12) . ?
Co1 O4 2.1452(12) . ?
Co1 O5 2.1716(13) . ?
Co1 O8 2.1879(12) . ?
Co1 O1 2.1853(13) . ?
Co1 N2 2.0648(13) . ?
Co1 O2 2.2400(14) . ?
O7 C3 1.251(2) . ?
O4 N5 1.2684(19) . ?
O5 N5 1.2665(18) . ?
O8 C9 1.2502(19) . ?
O1 N4 1.2663(19) . ?
N2 C4 1.334(2) . ?
N2 C8 1.3403(19) . ?
O2 N4 1.261(2) . ?
O6 N5 1.2206(19) . ?
O3 N4 1.2237(19) . ?
N3 C9 1.322(2) . ?
N3 C10 1.464(2) . ?
N3 C11 1.465(2) . ?
N1 C3 1.321(2) . ?
N1 C1 1.460(2) . ?
N1 C2 1.463(2) . ?
C4 C3 1.509(2) . ?
C4 C5 1.387(2) . ?
C8 C9 1.503(2) . ?
C8 C7 1.385(2) . ?
C5 H5 0.9300 . ?
C5 C6 1.391(2) . ?
C7 H7 0.9300 . ?
C7 C6 1.382(2) . ?
C10 H10A 0.9600 . ?
C10 H10B 0.9600 . ?
C10 H10C 0.9600 . ?
C6 H6 0.9300 . ?
C11 H11A 0.9600 . ?
C11 H11B 0.9600 . ?
C11 H11C 0.9600 . ?
C1 H1A 0.9600 . ?
C1 H1B 0.9600 . ?
C1 H1C 0.9600 . ?
C2 H2A 0.9600 . ?
C2 H2B 0.9600 . ?
C2 H2C 0.9600 . ?

loop_
_geom_torsion_atom_site_label_1
_geom_torsion_atom_site_label_2
_geom_torsion_atom_site_label_3
_geom_torsion_atom_site_label_4
_geom_torsion
_geom_torsion_site_symmetry_1
_geom_torsion_site_symmetry_2
_geom_torsion_site_symmetry_3
_geom_torsion_site_symmetry_4
_geom_torsion_publ_flag
Co1 O7 C3 N1 148.69(12) . . . . ?
Co1 O7 C3 C4 -34.04(16) . . . . ?
Co1 O4 N5 O5 -2.51(14) . . . . ?
Co1 O4 N5 O6 178.15(14) . . . . ?
Co1 O5 N5 O4 2.48(14) . . . . ?
Co1 O5 N5 O6 -178.18(14) . . . . ?
Co1 O8 C9 N3 -148.99(13) . . . . ?
Co1 O8 C9 C8 31.40(17) . . . . ?
Co1 O1 N4 O2 -4.47(15) . . . . ?
Co1 O1 N4 O3 174.89(14) . . . . ?
Co1 N2 C4 C3 -5.64(17) . . . . ?
Co1 N2 C4 C5 165.46(12) . . . . ?
Co1 N2 C8 C9 6.57(17) . . . . ?
Co1 N2 C8 C7 -164.77(12) . . . . ?
Co1 O2 N4 O1 4.35(14) . . . . ?
Co1 O2 N4 O3 -175.01(15) . . . . ?
N2 C4 C3 O7 27.51(19) . . . . ?
N2 C4 C3 N1 -155.20(14) . . . . ?
N2 C4 C5 C6 0.7(2) . . . . ?
N2 C8 C9 O8 -25.9(2) . . . . ?
N2 C8 C9 N3 154.53(14) . . . . ?
N2 C8 C7 C6 -1.7(2) . . . . ?
C4 N2 C8 C9 174.08(14) . . . . ?
C4 N2 C8 C7 2.7(2) . . . . ?
C4 C5 C6 C7 0.3(3) . . . . ?
C3 C4 C5 C6 170.18(16) . . . . ?
C8 N2 C4 C3 -173.33(13) . . . . ?
C8 N2 C4 C5 -2.2(2) . . . . ?
C8 C7 C6 C5 0.1(3) . . . . ?
C9 C8 C7 C6 -171.27(16) . . . . ?
C5 C4 C3 O7 -142.95(17) . . . . ?
C5 C4 C3 N1 34.3(2) . . . . ?
C7 C8 C9 O8 144.69(17) . . . . ?
C7 C8 C9 N3 -34.9(3) . . . . ?
C10 N3 C9 O8 168.19(16) . . . . ?
C10 N3 C9 C8 -12.2(2) . . . . ?
C11 N3 C9 O8 -6.1(2) . . . . ?
C11 N3 C9 C8 173.53(15) . . . . ?
C1 N1 C3 O7 -165.46(16) . . . . ?
C1 N1 C3 C4 17.4(2) . . . . ?
C2 N1 C3 O7 7.8(2) . . . . ?
C2 N1 C3 C4 -169.30(14) . . . . ?
